data_7016214
loop_
_publ_author_name
'Koshevoy, Igor O.'
'Smirnova, Ekaterina S.'
'Haukka, Matti'
'Laguna, Antonio'
'Chueca, Jessica Camara'
'Pakkanen, Tapani A.'
'Tunik, Sergey P.'
'Ospino, Isaura'
'Crespo, Olga'

_publ_section_title
;
 Synthesis, structural characterization, photophysical properties and
 theoretical analysis of gold(i) thiolate-phosphine complexes.
;
_journal_issue 28
_journal_name_full 'Dalton transactions (Cambridge, England : 2003)'
_journal_page_first 7412
_journal_page_last 7422
_journal_paper_doi 10.1039/c1dt10437c
_journal_volume 40
_journal_year 2011
_chemical_formula_moiety 'C192 H148 Au8 P8 S4, 7(C3 H6 O), 4(F6 P), 2(C H4 O), 2(C H2 Cl2)'
_chemical_formula_sum 'C217 H202 Au8 Cl4 F24 O9 P12 S4'
_chemical_formula_weight 5627.20
_chemical_name_systematic
;
?
;
_space_group_IT_number 2
_symmetry_cell_setting triclinic
_symmetry_space_group_name_Hall '-P 1'
_symmetry_space_group_name_H-M 'P -1'
_atom_sites_solution_hydrogens geom
_atom_sites_solution_primary direct
_atom_sites_solution_secondary difmap
_audit_creation_method SHELXL-97
_cell_angle_alpha 85.626(11)
_cell_angle_beta 89.917(8)
_cell_angle_gamma 78.127(10)
_cell_formula_units_Z 1
_cell_length_a 13.3559(14)
_cell_length_b 19.399(2)
_cell_length_c 21.065(3)
_cell_measurement_reflns_used 209766
_cell_measurement_temperature 100(2)
_cell_measurement_theta_max 27.48
_cell_measurement_theta_min 1.00
_cell_volume 5324.9(11)
_computing_cell_refinement 'Denzo/Scalepack (Otwinowski & Minor, 1997)'
_computing_data_collection 'Collect (Bruker AXS BV, 1997-2004)'
_computing_data_reduction 'Denzo/Scalepack (Otwinowski & Minor, 1997)'
_computing_molecular_graphics 'Diamond v.3.1f (Brandenburg, 2008)'
_computing_publication_material 'SHELXL-97 (Sheldrick, 1997)'
_computing_structure_refinement 'SHELXL-97 (Sheldrick, 1997)'
_computing_structure_solution 'SUPERFLIP (Palatinus, 2007)'
_diffrn_ambient_temperature 100(2)
_diffrn_detector_area_resol_mean 9
_diffrn_measured_fraction_theta_full 0.940
_diffrn_measured_fraction_theta_max 0.940
_diffrn_measurement_device '95mm CCD camera on \k-goniostat'
_diffrn_measurement_device_type 'Nonius KappaCCD'
_diffrn_measurement_method '\f scans and \w scans with \k offset'
_diffrn_radiation_monochromator 'horizontally mounted graphite crystal'
_diffrn_radiation_source 'fine-focus sealed tube'
_diffrn_radiation_type MoK\a
_diffrn_radiation_wavelength 0.71073
_diffrn_reflns_av_R_equivalents 0.0363
_diffrn_reflns_av_sigmaI/netI 0.0375
_diffrn_reflns_limit_h_max 15
_diffrn_reflns_limit_h_min -16
_diffrn_reflns_limit_k_max 23
_diffrn_reflns_limit_k_min -23
_diffrn_reflns_limit_l_max 25
_diffrn_reflns_limit_l_min -25
_diffrn_reflns_number 68671
_diffrn_reflns_theta_full 25.25
_diffrn_reflns_theta_max 25.25
_diffrn_reflns_theta_min 2.24
_exptl_absorpt_coefficient_mu 5.745
_exptl_absorpt_correction_T_max 0.5891
_exptl_absorpt_correction_T_min 0.3199
_exptl_absorpt_correction_type multi-scan
_exptl_absorpt_process_details 'SADABS-2008/1 (Sheldrick, 2008)'
_exptl_crystal_colour colourless
_exptl_crystal_density_diffrn 1.755
_exptl_crystal_density_method 'not measured'
_exptl_crystal_description block
_exptl_crystal_F_000 2736
_exptl_crystal_size_max 0.26
_exptl_crystal_size_mid 0.12
_exptl_crystal_size_min 0.10
_refine_diff_density_max 2.621
_refine_diff_density_min -1.750
_refine_diff_density_rms 0.186
_refine_ls_extinction_method none
_refine_ls_goodness_of_fit_ref 1.072
_refine_ls_hydrogen_treatment constr
_refine_ls_matrix_type full
_refine_ls_number_parameters 1235
_refine_ls_number_reflns 18105
_refine_ls_number_restraints 9
_refine_ls_restrained_S_all 1.073
_refine_ls_R_factor_all 0.0586
_refine_ls_R_factor_gt 0.0459
_refine_ls_shift/su_max 0.022
_refine_ls_shift/su_mean 0.000
_refine_ls_structure_factor_coef Fsqd
_refine_ls_weighting_details 'calc w=1/[\s^2^(Fo^2^)+(0.0452P)^2^+75.2869P] where P=(Fo^2^+2Fc^2^)/3'
_refine_ls_weighting_scheme calc
_refine_ls_wR_factor_gt 0.1135
_refine_ls_wR_factor_ref 0.1226
_reflns_number_gt 15295
_reflns_number_total 18105
_reflns_threshold_expression >2sigma(I)
_cod_data_source_file c1dt10437c.txt
_cod_data_source_block 6
_cod_original_cell_volume 5324.8(11)
_cod_database_code 7016214

loop_
_symmetry_equiv_pos_as_xyz
'x, y, z'
'-x, -y, -z'

loop_
_atom_site_label
_atom_site_type_symbol
_atom_site_fract_x
_atom_site_fract_y
_atom_site_fract_z
_atom_site_U_iso_or_equiv
_atom_site_adp_type
_atom_site_occupancy
_atom_site_symmetry_multiplicity
_atom_site_calc_flag
_atom_site_refinement_flags
_atom_site_disorder_assembly
_atom_site_disorder_group
Au1 Au 1.05688(2) 0.391136(16) 0.481946(14) 0.02105(9) Uani 1 1 d . . .
Au2 Au 0.84538(2) 0.491482(16) 0.478453(14) 0.02021(9) Uani 1 1 d . . .
Au3 Au 0.34709(3) -0.012255(16) 0.010420(14) 0.02329(9) Uani 1 1 d . . .
Au4 Au 0.54314(3) -0.072540(18) 0.086148(15) 0.02876(10) Uani 1 1 d . . .
Cl1 Cl 0.7521(8) 0.5221(4) 0.1512(4) 0.181(3) Uani 1 1 d . . .
Cl2 Cl 0.5415(8) 0.5319(3) 0.1097(4) 0.186(4) Uani 1 1 d . . .
S1 S 0.93904(16) 0.42176(11) 0.56319(9) 0.0225(4) Uani 1 1 d . . .
S2 S 0.44971(18) -0.04823(11) -0.07676(10) 0.0272(5) Uani 1 1 d . . .
P1 P 0.74294(17) 0.54574(11) 0.39532(10) 0.0218(4) Uani 1 1 d . . .
P2 P 0.23097(17) 0.03521(11) 0.08247(10) 0.0228(5) Uani 1 1 d . . .
P3 P 0.4453(2) 0.19165(13) -0.09479(10) 0.0305(5) Uani 1 1 d . . .
P4 P 1.15294(17) 0.35364(11) 0.39709(10) 0.0223(4) Uani 1 1 d . . .
P6 P 0.6997(2) 0.09342(13) 0.43994(12) 0.0337(6) Uani 1 1 d . . .
P7 P 0.1748(4) 0.6689(3) 0.1579(2) 0.0992(16) Uani 1 1 d . . .
F1 F 0.6082(6) 0.1311(4) 0.4813(3) 0.0623(19) Uani 1 1 d . . .
F2 F 0.6216(4) 0.0921(3) 0.3828(3) 0.0465(15) Uani 1 1 d . . .
F3 F 0.6866(5) 0.0184(3) 0.4688(3) 0.0573(17) Uani 1 1 d . . .
F4 F 0.7778(5) 0.0964(3) 0.4965(3) 0.0531(17) Uani 1 1 d . . .
F5 F 0.7133(6) 0.1706(4) 0.4117(4) 0.069(2) Uani 1 1 d . . .
F6 F 0.7923(5) 0.0573(4) 0.3983(3) 0.066(2) Uani 1 1 d . . .
F7 F 0.0734(9) 0.7260(13) 0.1766(12) 0.266(13) Uani 1 1 d . . .
F8 F 0.1212(15) 0.6760(12) 0.0901(8) 0.231(10) Uani 1 1 d . . .
F9 F 0.1462(12) 0.5941(10) 0.1752(6) 0.177(7) Uani 1 1 d . . .
F10 F 0.2504(11) 0.6672(5) 0.2094(7) 0.169(7) Uani 1 1 d . . .
F11 F 0.2062(11) 0.7440(7) 0.1400(5) 0.133(4) Uani 1 1 d . . .
F12 F 0.2817(10) 0.6308(8) 0.1316(10) 0.179(7) Uani 1 1 d . . .
O1 O 0.9923(7) 0.1486(5) 0.2330(4) 0.062(2) Uani 1 1 d . . .
O2 O 0.4599(8) 0.9672(5) 0.2916(5) 0.075(3) Uani 1 1 d . . .
O3 O 0.1605(12) 0.4930(7) 0.0922(4) 0.129(6) Uani 1 1 d . . .
H3B H 0.1656 0.5259 0.1156 0.193 Uiso 1 1 d R . .
C1 C 0.8759(6) 0.3482(4) 0.5712(4) 0.0225(17) Uani 1 1 d . . .
C2 C 0.8639(7) 0.3074(5) 0.5212(4) 0.033(2) Uani 1 1 d . . .
H2 H 0.8888 0.3183 0.4802 0.039 Uiso 1 1 calc R . .
C3 C 0.8150(8) 0.2503(5) 0.5316(5) 0.042(3) Uani 1 1 d . . .
H3 H 0.8080 0.2217 0.4978 0.051 Uiso 1 1 calc R . .
C4 C 0.7772(8) 0.2356(5) 0.5907(6) 0.049(3) Uani 1 1 d . . .
H4 H 0.7433 0.1972 0.5975 0.058 Uiso 1 1 calc R . .
C5 C 0.7882(9) 0.2758(6) 0.6395(6) 0.051(3) Uani 1 1 d . . .
H5 H 0.7618 0.2652 0.6802 0.061 Uiso 1 1 calc R . .
C6 C 0.8373(8) 0.3321(5) 0.6304(5) 0.038(2) Uani 1 1 d . . .
H6 H 0.8447 0.3596 0.6649 0.045 Uiso 1 1 calc R . .
C7 C 0.6397(7) 0.6122(4) 0.4212(4) 0.0232(18) Uani 1 1 d . . .
C8 C 0.5447(7) 0.5969(5) 0.4360(4) 0.0270(19) Uani 1 1 d . . .
H8 H 0.5323 0.5516 0.4288 0.032 Uiso 1 1 calc R . .
C9 C 0.4680(8) 0.6462(5) 0.4608(4) 0.032(2) Uani 1 1 d . . .
H9 H 0.4032 0.6351 0.4700 0.038 Uiso 1 1 calc R . .
C10 C 0.4863(8) 0.7124(5) 0.4722(4) 0.033(2) Uani 1 1 d . . .
H10 H 0.4340 0.7464 0.4897 0.040 Uiso 1 1 calc R . .
C11 C 0.5801(8) 0.7288(5) 0.4583(4) 0.031(2) Uani 1 1 d . . .
H11 H 0.5920 0.7741 0.4660 0.037 Uiso 1 1 calc R . .
C12 C 0.6568(7) 0.6799(5) 0.4331(4) 0.029(2) Uani 1 1 d . . .
H12 H 0.7212 0.6915 0.4238 0.034 Uiso 1 1 calc R . .
C13 C 0.8037(7) 0.5856(4) 0.3302(4) 0.0255(19) Uani 1 1 d . . .
C14 C 0.9018(8) 0.5547(5) 0.3142(4) 0.035(2) Uani 1 1 d . . .
H14 H 0.9381 0.5151 0.3400 0.042 Uiso 1 1 calc R . .
C15 C 0.9485(8) 0.5801(6) 0.2614(5) 0.044(3) Uani 1 1 d . . .
H15 H 1.0163 0.5581 0.2512 0.053 Uiso 1 1 calc R . .
C16 C 0.8964(9) 0.6376(7) 0.2230(5) 0.059(3) Uani 1 1 d . . .
H16 H 0.9280 0.6552 0.1865 0.071 Uiso 1 1 calc R . .
C17 C 0.7972(9) 0.6693(6) 0.2389(5) 0.051(3) Uani 1 1 d . . .
H17 H 0.7605 0.7086 0.2131 0.061 Uiso 1 1 calc R . .
C18 C 0.7520(8) 0.6432(5) 0.2924(4) 0.035(2) Uani 1 1 d . . .
H18 H 0.6846 0.6654 0.3031 0.042 Uiso 1 1 calc R . .
C19 C 0.6822(6) 0.4811(4) 0.3607(4) 0.0223(17) Uani 1 1 d . . .
C20 C 0.6780(6) 0.4171(5) 0.3940(4) 0.0245(18) Uani 1 1 d . . .
H20 H 0.7092 0.4060 0.4350 0.029 Uiso 1 1 calc R . .
C21 C 0.6290(7) 0.3692(4) 0.3681(4) 0.0232(18) Uani 1 1 d . . .
H21 H 0.6264 0.3258 0.3916 0.028 Uiso 1 1 calc R . .
C22 C 0.5826(6) 0.3845(4) 0.3068(4) 0.0226(18) Uani 1 1 d . . .
C23 C 0.5897(7) 0.4479(5) 0.2743(4) 0.032(2) Uani 1 1 d . . .
H23 H 0.5602 0.4588 0.2328 0.038 Uiso 1 1 calc R . .
C24 C 0.6382(7) 0.4959(4) 0.2998(4) 0.030(2) Uani 1 1 d . . .
H24 H 0.6416 0.5390 0.2760 0.036 Uiso 1 1 calc R . .
C25 C 0.5265(6) 0.3352(4) 0.2787(4) 0.0226(18) Uani 1 1 d . . .
C26 C 0.5591(7) 0.2615(5) 0.2888(4) 0.0253(18) Uani 1 1 d . . .
H26 H 0.6164 0.2421 0.3158 0.030 Uiso 1 1 calc R . .
C27 C 0.5083(7) 0.2174(5) 0.2596(4) 0.0252(19) Uani 1 1 d . . .
H27 H 0.5324 0.1678 0.2662 0.030 Uiso 1 1 calc R . .
C28 C 0.4222(6) 0.2434(4) 0.2202(4) 0.0232(18) Uani 1 1 d . . .
C29 C 0.3892(7) 0.3170(5) 0.2117(4) 0.029(2) Uani 1 1 d . . .
H29 H 0.3306 0.3365 0.1858 0.034 Uiso 1 1 calc R . .
C30 C 0.4407(7) 0.3616(5) 0.2403(4) 0.0281(19) Uani 1 1 d . . .
H30 H 0.4170 0.4113 0.2335 0.034 Uiso 1 1 calc R . .
C31 C 0.3674(7) 0.1957(4) 0.1886(4) 0.0252(18) Uani 1 1 d . . .
C32 C 0.3788(7) 0.1249(4) 0.2119(4) 0.0247(18) Uani 1 1 d . . .
H32 H 0.4175 0.1086 0.2498 0.030 Uiso 1 1 calc R . .
C33 C 0.3345(6) 0.0778(4) 0.1806(4) 0.0246(18) Uani 1 1 d . . .
H33 H 0.3448 0.0297 0.1964 0.029 Uiso 1 1 calc R . .
C34 C 0.2751(7) 0.1016(4) 0.1259(4) 0.0259(19) Uani 1 1 d . . .
C35 C 0.2603(7) 0.1725(5) 0.1028(4) 0.031(2) Uani 1 1 d . . .
H35 H 0.2202 0.1891 0.0654 0.038 Uiso 1 1 calc R . .
C36 C 0.3046(7) 0.2181(5) 0.1350(4) 0.030(2) Uani 1 1 d . . .
H36 H 0.2920 0.2666 0.1201 0.036 Uiso 1 1 calc R . .
C37 C 0.1982(7) -0.0258(4) 0.1458(4) 0.0256(19) Uani 1 1 d . . .
C38 C 0.1169(8) -0.0053(5) 0.1845(4) 0.034(2) Uani 1 1 d . . .
H38 H 0.0760 0.0410 0.1781 0.040 Uiso 1 1 calc R . .
C39 C 0.0940(8) -0.0512(6) 0.2326(5) 0.043(2) Uani 1 1 d . . .
H39 H 0.0348 -0.0376 0.2574 0.051 Uiso 1 1 calc R . .
C40 C 0.1550(10) -0.1155(6) 0.2450(6) 0.053(3) Uani 1 1 d . . .
H40 H 0.1397 -0.1468 0.2788 0.064 Uiso 1 1 calc R . .
C41 C 0.2394(12) -0.1352(6) 0.2082(7) 0.069(4) Uani 1 1 d . . .
H41 H 0.2844 -0.1795 0.2180 0.083 Uiso 1 1 calc R . .
C42 C 0.2596(10) -0.0917(6) 0.1574(6) 0.058(3) Uani 1 1 d . . .
H42 H 0.3155 -0.1071 0.1305 0.070 Uiso 1 1 calc R . .
C43 C 0.1131(7) 0.0772(4) 0.0399(4) 0.028(2) Uani 1 1 d . . .
C44 C 0.0977(7) 0.0555(5) -0.0207(4) 0.030(2) Uani 1 1 d . . .
H44 H 0.1498 0.0222 -0.0390 0.036 Uiso 1 1 calc R . .
C45 C 0.0064(8) 0.0823(5) -0.0542(5) 0.042(3) Uani 1 1 d . . .
H45 H -0.0032 0.0687 -0.0957 0.050 Uiso 1 1 calc R . .
C46 C -0.0695(8) 0.1289(5) -0.0265(5) 0.045(3) Uani 1 1 d . . .
H46 H -0.1325 0.1466 -0.0486 0.054 Uiso 1 1 calc R . .
C47 C -0.0551(9) 0.1497(6) 0.0327(6) 0.049(3) Uani 1 1 d . . .
H47 H -0.1088 0.1817 0.0511 0.059 Uiso 1 1 calc R . .
C48 C 0.0364(8) 0.1254(5) 0.0668(5) 0.036(2) Uani 1 1 d . . .
H48 H 0.0461 0.1414 0.1075 0.044 Uiso 1 1 calc R . .
C49 C 0.3569(6) -0.0511(4) -0.1370(4) 0.0219(17) Uani 1 1 d . . .
C50 C 0.3701(8) -0.0254(5) -0.1995(4) 0.034(2) Uani 1 1 d . . .
H50 H 0.4265 -0.0038 -0.2096 0.041 Uiso 1 1 calc R . .
C51 C 0.3009(8) -0.0314(5) -0.2470(5) 0.039(2) Uani 1 1 d . . .
H51 H 0.3089 -0.0122 -0.2891 0.046 Uiso 1 1 calc R . .
C52 C 0.2210(8) -0.0647(5) -0.2336(5) 0.042(3) Uani 1 1 d . . .
H52 H 0.1749 -0.0693 -0.2666 0.050 Uiso 1 1 calc R . .
C53 C 0.2081(9) -0.0914(6) -0.1724(5) 0.045(3) Uani 1 1 d . . .
H53 H 0.1527 -0.1142 -0.1631 0.054 Uiso 1 1 calc R . .
C54 C 0.2757(8) -0.0852(5) -0.1241(5) 0.040(2) Uani 1 1 d . . .
H54 H 0.2667 -0.1042 -0.0821 0.048 Uiso 1 1 calc R . .
C56 C 0.3172(8) 0.2362(5) -0.0764(4) 0.033(2) Uani 1 1 d . . .
C57 C 0.2359(8) 0.2010(6) -0.0804(6) 0.051(3) Uani 1 1 d . . .
H57 H 0.2489 0.1536 -0.0920 0.062 Uiso 1 1 calc R . .
C58 C 0.1375(9) 0.2343(6) -0.0679(6) 0.055(3) Uani 1 1 d . . .
H58 H 0.0828 0.2103 -0.0715 0.066 Uiso 1 1 calc R . .
C59 C 0.1182(9) 0.3023(7) -0.0501(5) 0.049(3) Uani 1 1 d . . .
H59 H 0.0504 0.3253 -0.0410 0.059 Uiso 1 1 calc R . .
C60 C 0.1979(10) 0.3370(8) -0.0457(7) 0.071(4) Uani 1 1 d . . .
H60 H 0.1850 0.3838 -0.0326 0.085 Uiso 1 1 calc R . .
C61 C 0.2960(10) 0.3044(6) -0.0599(6) 0.060(4) Uani 1 1 d . . .
H61 H 0.3496 0.3297 -0.0582 0.071 Uiso 1 1 calc R . .
C62 C 0.4749(7) 0.2271(5) -0.1731(4) 0.031(2) Uani 1 1 d . . .
C63 C 0.4804(10) 0.1866(6) -0.2239(5) 0.052(3) Uani 1 1 d . . .
H63 H 0.4667 0.1404 -0.2186 0.062 Uiso 1 1 calc R . .
C64 C 0.5065(12) 0.2139(7) -0.2841(5) 0.068(4) Uani 1 1 d . . .
H64 H 0.5091 0.1861 -0.3196 0.082 Uiso 1 1 calc R . .
C65 C 0.5282(9) 0.2797(6) -0.2923(5) 0.046(3) Uani 1 1 d . . .
H65 H 0.5488 0.2969 -0.3326 0.056 Uiso 1 1 calc R . .
C66 C 0.5198(9) 0.3207(6) -0.2415(5) 0.045(3) Uani 1 1 d . . .
H66 H 0.5330 0.3671 -0.2471 0.053 Uiso 1 1 calc R . .
C67 C 0.4924(8) 0.2956(5) -0.1827(5) 0.040(2) Uani 1 1 d . . .
H67 H 0.4854 0.3251 -0.1482 0.048 Uiso 1 1 calc R . .
C68 C 0.5285(7) 0.2217(5) -0.0401(4) 0.028(2) Uani 1 1 d . . .
C69 C 0.6211(8) 0.2335(6) -0.0575(5) 0.039(2) Uani 1 1 d . . .
H69 H 0.6421 0.2275 -0.1002 0.047 Uiso 1 1 calc R . .
C70 C 0.6866(8) 0.2542(6) -0.0152(4) 0.037(2) Uani 1 1 d . . .
H70 H 0.7523 0.2602 -0.0288 0.044 Uiso 1 1 calc R . .
C71 C 0.6570(7) 0.2661(5) 0.0466(4) 0.0279(19) Uani 1 1 d . . .
C72 C 0.5626(9) 0.2536(7) 0.0645(5) 0.051(3) Uani 1 1 d . . .
H72 H 0.5406 0.2606 0.1068 0.062 Uiso 1 1 calc R . .
C73 C 0.5002(10) 0.2316(7) 0.0229(5) 0.055(3) Uani 1 1 d . . .
H73 H 0.4361 0.2229 0.0370 0.066 Uiso 1 1 calc R . .
C74 C 0.7264(7) 0.2888(5) 0.0928(4) 0.030(2) Uani 1 1 d . . .
C75 C 0.8071(8) 0.3196(5) 0.0735(5) 0.037(2) Uani 1 1 d . . .
H75 H 0.8152 0.3310 0.0294 0.045 Uiso 1 1 calc R . .
C76 C 0.8778(8) 0.3346(5) 0.1173(4) 0.035(2) Uani 1 1 d . . .
H76 H 0.9339 0.3542 0.1026 0.043 Uiso 1 1 calc R . .
C77 C 0.8654(7) 0.3207(5) 0.1814(4) 0.0280(19) Uani 1 1 d . . .
C78 C 0.7817(8) 0.2927(6) 0.2007(5) 0.041(2) Uani 1 1 d . . .
H78 H 0.7703 0.2847 0.2449 0.049 Uiso 1 1 calc R . .
C79 C 0.7139(8) 0.2760(6) 0.1572(5) 0.042(3) Uani 1 1 d . . .
H79 H 0.6585 0.2556 0.1720 0.050 Uiso 1 1 calc R . .
C80 C 0.9375(7) 0.3337(5) 0.2311(4) 0.028(2) Uani 1 1 d . . .
C81 C 0.8988(7) 0.3605(5) 0.2877(4) 0.032(2) Uani 1 1 d . . .
H81 H 0.8269 0.3745 0.2927 0.039 Uiso 1 1 calc R . .
C82 C 0.9643(7) 0.3670(5) 0.3364(4) 0.029(2) Uani 1 1 d . . .
H82 H 0.9369 0.3852 0.3748 0.035 Uiso 1 1 calc R . .
C83 C 1.0700(7) 0.3471(4) 0.3303(4) 0.0245(18) Uani 1 1 d . . .
C84 C 1.1089(7) 0.3219(6) 0.2733(4) 0.035(2) Uani 1 1 d . . .
H84 H 1.1808 0.3089 0.2681 0.042 Uiso 1 1 calc R . .
C85 C 1.0427(8) 0.3156(6) 0.2236(4) 0.037(2) Uani 1 1 d . . .
H85 H 1.0699 0.2990 0.1846 0.045 Uiso 1 1 calc R . .
C86 C 1.2324(7) 0.2669(4) 0.4152(4) 0.0259(19) Uani 1 1 d . . .
C87 C 1.3253(7) 0.2442(4) 0.3844(4) 0.0265(19) Uani 1 1 d . . .
H87 H 1.3494 0.2750 0.3535 0.032 Uiso 1 1 calc R . .
C88 C 1.3809(7) 0.1769(5) 0.3994(4) 0.030(2) Uani 1 1 d . . .
H88 H 1.4437 0.1612 0.3786 0.036 Uiso 1 1 calc R . .
C89 C 1.3463(8) 0.1322(5) 0.4444(4) 0.036(2) Uani 1 1 d . . .
H89 H 1.3858 0.0860 0.4542 0.043 Uiso 1 1 calc R . .
C90 C 1.2555(8) 0.1533(5) 0.4752(5) 0.039(2) Uani 1 1 d . . .
H90 H 1.2323 0.1220 0.5059 0.047 Uiso 1 1 calc R . .
C91 C 1.1983(7) 0.2212(5) 0.4606(4) 0.030(2) Uani 1 1 d . . .
H91 H 1.1357 0.2364 0.4818 0.036 Uiso 1 1 calc R . .
C92 C 1.2359(6) 0.4126(4) 0.3696(4) 0.0223(17) Uani 1 1 d . . .
C93 C 1.2143(7) 0.4577(5) 0.3153(4) 0.031(2) Uani 1 1 d . . .
H93 H 1.1597 0.4538 0.2878 0.037 Uiso 1 1 calc R . .
C94 C 1.2716(8) 0.5090(5) 0.3005(5) 0.039(2) Uani 1 1 d . . .
H94 H 1.2560 0.5400 0.2631 0.047 Uiso 1 1 calc R . .
C95 C 1.3515(8) 0.5146(5) 0.3405(5) 0.039(2) Uani 1 1 d . . .
H95 H 1.3905 0.5498 0.3308 0.047 Uiso 1 1 calc R . .
C96 C 1.3745(7) 0.4685(5) 0.3948(4) 0.031(2) Uani 1 1 d . . .
H96 H 1.4299 0.4718 0.4218 0.037 Uiso 1 1 calc R . .
C97 C 1.3164(7) 0.4175(4) 0.4097(4) 0.0268(19) Uani 1 1 d . . .
H97 H 1.3316 0.3864 0.4471 0.032 Uiso 1 1 calc R . .
C98 C 0.9493(12) 0.1711(8) 0.3405(8) 0.076(4) Uani 1 1 d . . .
H98A H 0.8786 0.1749 0.3259 0.114 Uiso 1 1 calc R . .
H98B H 0.9579 0.2168 0.3540 0.114 Uiso 1 1 calc R . .
H98C H 0.9648 0.1352 0.3764 0.114 Uiso 1 1 calc R . .
C99 C 1.0217(9) 0.1499(6) 0.2865(6) 0.049(3) Uani 1 1 d . . .
C100 C 1.1319(11) 0.1303(8) 0.3038(7) 0.075(4) Uani 1 1 d . . .
H10A H 1.1494 0.0802 0.3191 0.113 Uiso 1 1 calc R . .
H10B H 1.1465 0.1592 0.3375 0.113 Uiso 1 1 calc R . .
H10C H 1.1727 0.1385 0.2664 0.113 Uiso 1 1 calc R . .
C101 C 0.3292(11) 0.9623(8) 0.3607(7) 0.073(4) Uani 1 1 d . . .
H10D H 0.3043 1.0031 0.3854 0.109 Uiso 1 1 calc R . .
H10E H 0.3263 0.9187 0.3868 0.109 Uiso 1 1 calc R . .
H10F H 0.2861 0.9656 0.3225 0.109 Uiso 1 1 calc R . .
C102 C 0.4302(9) 0.9616(5) 0.3428(5) 0.037(2) Uani 1 1 d . . .
C103 C 0.5142(10) 0.9436(7) 0.3963(6) 0.058(3) Uani 1 1 d . . .
H10G H 0.5759 0.9140 0.3801 0.086 Uiso 1 1 calc R . .
H10H H 0.4889 0.9182 0.4328 0.086 Uiso 1 1 calc R . .
H10I H 0.5305 0.9874 0.4095 0.086 Uiso 1 1 calc R . .
C107 C 0.1746(11) 0.4115(9) 0.1131(8) 0.081(5) Uani 1 1 d . . .
H10J H 0.2428 0.3869 0.1011 0.121 Uiso 1 1 calc R . .
H10K H 0.1225 0.3922 0.0918 0.121 Uiso 1 1 calc R . .
H10L H 0.1672 0.4050 0.1593 0.121 Uiso 1 1 calc R . .
C108 C 0.671(2) 0.4886(13) 0.1096(12) 0.150(10) Uani 1 1 d . . .
H10M H 0.6753 0.4389 0.1261 0.180 Uiso 1 1 calc R . .
H10N H 0.6937 0.4881 0.0649 0.180 Uiso 1 1 calc R . .
O4 O 0.0418 0.9852 0.3844 0.080 Uani 0.50 1 d P A 1
C104 C 0.0373 1.0462 0.4810 0.080 Uani 0.50 1 d P B 1
H10O H 0.0686 1.0798 0.4549 0.120 Uiso 0.50 1 d PR B 1
H10P H 0.0833 1.0253 0.5168 0.120 Uiso 0.50 1 d PR B 1
H10Q H -0.0280 1.0709 0.4974 0.120 Uiso 0.50 1 d PR B 1
C105 C 0.0173(10) 0.9838(7) 0.4377(7) 0.0292(5) Uani 0.50 1 d PRU . 1
C106 C -0.0324(10) 0.9247(7) 0.4708(7) 0.075(9) Uani 0.50 1 d PR B 1
H10R H -0.0403 0.8907 0.4400 0.113 Uiso 0.50 1 d PR B 1
H10S H -0.0997 0.9459 0.4869 0.113 Uiso 0.50 1 d PR B 1
H10T H 0.0115 0.9003 0.5063 0.113 Uiso 0.50 1 d PR B 1
C110 C 0.8882(16) 0.7667(12) 0.3790(13) 0.147(4) Uani 1 1 d D . .
H11A H 0.9275 0.7929 0.4039 0.220 Uiso 1 1 calc R . .
H11B H 0.9349 0.7271 0.3615 0.220 Uiso 1 1 calc R . .
H11C H 0.8387 0.7486 0.4065 0.220 Uiso 1 1 calc R . .
O5 O 0.7465(11) 0.8294(8) 0.3370(8) 0.147(4) Uani 1 1 d D . .
C109 C 0.8319(12) 0.8155(11) 0.3248(9) 0.147(4) Uani 1 1 d D . .
C111 C 0.8508(17) 0.8493(12) 0.2560(12) 0.147(4) Uani 1 1 d D . .
H11D H 0.7952 0.8451 0.2271 0.220 Uiso 1 1 calc R . .
H11E H 0.9162 0.8243 0.2400 0.220 Uiso 1 1 calc R . .
H11F H 0.8526 0.8993 0.2583 0.220 Uiso 1 1 calc R . .

loop_
_atom_site_aniso_label
_atom_site_aniso_U_11
_atom_site_aniso_U_22
_atom_site_aniso_U_33
_atom_site_aniso_U_23
_atom_site_aniso_U_13
_atom_site_aniso_U_12
Au1 0.01929(18) 0.02535(17) 0.02077(16) -0.00668(12) 0.00028(12) -0.00809(13)
Au2 0.02218(19) 0.02229(16) 0.01821(15) -0.00265(11) -0.00169(12) -0.00895(13)
Au3 0.0286(2) 0.02158(16) 0.02169(16) -0.00395(12) -0.00342(13) -0.00908(14)
Au4 0.0405(2) 0.03021(18) 0.02042(16) -0.00179(13) -0.00577(14) -0.01846(16)
Cl1 0.283(11) 0.135(6) 0.142(6) -0.010(5) 0.051(7) -0.081(7)
Cl2 0.266(10) 0.087(4) 0.170(7) 0.032(4) 0.054(6) 0.033(5)
S1 0.0247(12) 0.0247(10) 0.0187(9) -0.0046(8) 0.0005(8) -0.0060(9)
S2 0.0321(13) 0.0279(11) 0.0248(10) -0.0070(8) -0.0009(9) -0.0119(10)
P1 0.0232(12) 0.0228(10) 0.0213(10) -0.0031(8) -0.0028(8) -0.0084(9)
P2 0.0241(12) 0.0221(10) 0.0239(11) -0.0050(8) -0.0056(9) -0.0072(9)
P3 0.0431(15) 0.0325(12) 0.0203(11) -0.0010(9) -0.0079(10) -0.0184(11)
P4 0.0191(12) 0.0268(11) 0.0232(10) -0.0078(8) 0.0008(8) -0.0077(9)
P6 0.0327(15) 0.0343(13) 0.0329(13) -0.0057(10) -0.0053(10) -0.0029(11)
P7 0.086(4) 0.133(4) 0.080(3) 0.016(3) -0.011(3) -0.036(3)
F1 0.065(5) 0.060(4) 0.053(4) -0.020(3) 0.005(3) 0.012(4)
F2 0.035(3) 0.056(4) 0.045(3) -0.017(3) -0.009(3) 0.005(3)
F3 0.072(5) 0.039(3) 0.065(4) -0.005(3) -0.011(4) -0.018(3)
F4 0.061(4) 0.048(4) 0.051(4) -0.005(3) -0.027(3) -0.013(3)
F5 0.084(6) 0.055(4) 0.071(5) 0.020(4) -0.032(4) -0.029(4)
F6 0.036(4) 0.098(6) 0.053(4) -0.012(4) 0.003(3) 0.013(4)
F7 0.057(8) 0.38(3) 0.39(3) -0.27(2) 0.003(12) -0.028(12)
F8 0.25(2) 0.33(3) 0.140(13) 0.064(15) -0.104(13) -0.151(19)
F9 0.183(14) 0.267(18) 0.115(9) 0.053(11) -0.008(9) -0.154(14)
F10 0.225(14) 0.056(6) 0.226(14) -0.006(7) -0.166(12) -0.031(7)
F11 0.181(13) 0.130(10) 0.098(8) 0.009(7) 0.020(8) -0.060(9)
F12 0.094(10) 0.145(12) 0.31(2) -0.071(13) 0.057(11) -0.027(8)
O1 0.057(6) 0.062(5) 0.074(6) -0.029(5) -0.009(4) -0.020(4)
O2 0.081(7) 0.069(6) 0.071(7) 0.014(5) 0.001(5) -0.009(5)
O3 0.215(15) 0.106(9) 0.025(5) 0.017(5) 0.024(6) 0.051(9)
C1 0.013(4) 0.022(4) 0.027(4) 0.005(3) 0.000(3) 0.006(3)
C2 0.033(6) 0.032(5) 0.033(5) -0.001(4) 0.002(4) -0.011(4)
C3 0.042(6) 0.031(5) 0.056(7) -0.002(5) -0.015(5) -0.015(5)
C4 0.035(7) 0.032(5) 0.078(8) 0.013(5) 0.008(6) -0.012(5)
C5 0.055(8) 0.046(6) 0.049(7) 0.014(5) 0.016(5) -0.010(6)
C6 0.041(6) 0.031(5) 0.036(5) 0.006(4) 0.010(4) -0.001(4)
C7 0.033(5) 0.019(4) 0.019(4) -0.003(3) -0.007(3) -0.006(4)
C8 0.033(5) 0.026(4) 0.025(4) -0.002(3) 0.002(4) -0.016(4)
C9 0.032(6) 0.033(5) 0.028(5) 0.000(4) 0.003(4) -0.004(4)
C10 0.039(6) 0.029(5) 0.028(5) -0.005(4) -0.001(4) 0.003(4)
C11 0.046(6) 0.023(4) 0.025(4) -0.006(3) -0.005(4) -0.008(4)
C12 0.028(5) 0.032(5) 0.028(4) -0.002(4) -0.012(4) -0.011(4)
C13 0.027(5) 0.029(4) 0.022(4) -0.001(3) -0.006(3) -0.008(4)
C14 0.034(6) 0.038(5) 0.034(5) 0.006(4) -0.003(4) -0.012(4)
C15 0.029(6) 0.069(7) 0.031(5) 0.014(5) 0.005(4) -0.010(5)
C16 0.045(8) 0.086(9) 0.041(6) 0.023(6) 0.009(5) -0.013(7)
C17 0.048(8) 0.058(7) 0.041(6) 0.020(5) -0.001(5) -0.006(6)
C18 0.037(6) 0.037(5) 0.032(5) -0.001(4) 0.001(4) -0.011(4)
C19 0.022(5) 0.023(4) 0.023(4) -0.006(3) -0.004(3) -0.005(3)
C20 0.015(4) 0.036(5) 0.022(4) -0.002(3) -0.004(3) -0.005(4)
C21 0.027(5) 0.021(4) 0.024(4) -0.004(3) -0.001(3) -0.009(4)
C22 0.023(5) 0.024(4) 0.022(4) -0.010(3) 0.004(3) -0.005(4)
C23 0.040(6) 0.033(5) 0.023(4) -0.006(4) -0.011(4) -0.008(4)
C24 0.043(6) 0.021(4) 0.028(5) -0.001(3) -0.007(4) -0.012(4)
C25 0.018(5) 0.027(4) 0.025(4) -0.010(3) -0.002(3) -0.006(4)
C26 0.022(5) 0.032(5) 0.022(4) -0.006(3) 0.000(3) -0.005(4)
C27 0.029(5) 0.026(4) 0.022(4) -0.011(3) -0.001(4) -0.006(4)
C28 0.019(5) 0.027(4) 0.024(4) -0.008(3) 0.002(3) -0.003(4)
C29 0.029(5) 0.028(5) 0.029(5) -0.006(4) -0.008(4) -0.003(4)
C30 0.026(5) 0.025(4) 0.034(5) -0.010(4) -0.003(4) -0.004(4)
C31 0.028(5) 0.028(4) 0.022(4) -0.010(3) -0.001(3) -0.008(4)
C32 0.026(5) 0.030(4) 0.020(4) -0.005(3) -0.002(3) -0.006(4)
C33 0.021(5) 0.024(4) 0.030(4) -0.003(3) -0.006(4) -0.006(4)
C34 0.026(5) 0.024(4) 0.028(4) -0.009(3) -0.006(4) -0.006(4)
C35 0.033(6) 0.033(5) 0.029(5) -0.002(4) -0.010(4) -0.008(4)
C36 0.036(6) 0.023(4) 0.032(5) -0.003(4) -0.006(4) -0.007(4)
C37 0.030(5) 0.024(4) 0.025(4) -0.001(3) -0.010(4) -0.011(4)
C38 0.035(6) 0.033(5) 0.034(5) -0.005(4) 0.001(4) -0.010(4)
C39 0.035(6) 0.054(7) 0.040(6) 0.002(5) 0.007(5) -0.013(5)
C40 0.056(8) 0.052(7) 0.048(7) 0.022(5) 0.007(6) -0.013(6)
C41 0.078(10) 0.036(6) 0.083(10) 0.016(6) 0.023(8) 0.005(6)
C42 0.063(9) 0.037(6) 0.061(7) 0.018(5) 0.033(6) 0.012(6)
C43 0.023(5) 0.021(4) 0.039(5) -0.006(4) -0.011(4) -0.002(4)
C44 0.040(6) 0.026(4) 0.029(5) -0.003(4) -0.010(4) -0.017(4)
C45 0.051(7) 0.040(6) 0.038(5) 0.002(4) -0.018(5) -0.022(5)
C46 0.040(7) 0.034(5) 0.059(7) 0.005(5) -0.029(5) -0.005(5)
C47 0.036(7) 0.038(6) 0.069(8) -0.006(5) -0.016(5) 0.005(5)
C48 0.033(6) 0.034(5) 0.043(6) -0.011(4) -0.003(4) -0.005(4)
C49 0.022(5) 0.023(4) 0.025(4) -0.007(3) 0.001(3) -0.011(4)
C50 0.035(6) 0.038(5) 0.030(5) -0.012(4) -0.002(4) -0.009(4)
C51 0.052(7) 0.034(5) 0.030(5) -0.009(4) -0.005(4) -0.007(5)
C52 0.044(6) 0.039(6) 0.045(6) -0.014(5) -0.016(5) -0.013(5)
C53 0.045(7) 0.048(6) 0.049(6) -0.014(5) -0.006(5) -0.021(5)
C54 0.054(7) 0.039(5) 0.031(5) -0.005(4) -0.003(5) -0.018(5)
C56 0.045(6) 0.037(5) 0.020(4) -0.002(4) -0.007(4) -0.017(4)
C57 0.037(7) 0.048(6) 0.070(8) 0.019(6) -0.027(6) -0.020(5)
C58 0.032(7) 0.050(7) 0.082(9) 0.021(6) -0.023(6) -0.017(5)
C59 0.042(7) 0.083(9) 0.028(5) -0.003(5) -0.002(5) -0.027(6)
C60 0.057(9) 0.073(9) 0.096(11) -0.050(8) 0.027(8) -0.025(7)
C61 0.054(8) 0.055(7) 0.085(9) -0.043(7) 0.027(7) -0.034(6)
C62 0.039(6) 0.038(5) 0.019(4) 0.000(4) -0.008(4) -0.014(4)
C63 0.100(10) 0.033(5) 0.025(5) 0.001(4) -0.003(5) -0.020(6)
C64 0.129(13) 0.056(7) 0.019(5) -0.002(5) -0.002(6) -0.015(8)
C65 0.052(7) 0.053(7) 0.030(5) 0.013(5) 0.001(5) -0.007(5)
C66 0.047(7) 0.041(6) 0.047(6) 0.008(5) 0.010(5) -0.016(5)
C67 0.041(6) 0.042(6) 0.040(6) -0.001(4) 0.007(5) -0.015(5)
C68 0.030(5) 0.037(5) 0.020(4) 0.001(4) -0.009(4) -0.015(4)
C69 0.038(6) 0.054(6) 0.026(5) -0.016(4) 0.001(4) -0.009(5)
C70 0.025(5) 0.057(6) 0.030(5) -0.013(4) 0.000(4) -0.007(5)
C71 0.028(5) 0.031(5) 0.025(4) -0.010(4) -0.005(4) -0.004(4)
C72 0.070(8) 0.082(8) 0.018(5) -0.011(5) -0.001(5) -0.050(7)
C73 0.073(9) 0.081(9) 0.028(5) -0.006(5) 0.003(5) -0.054(7)
C74 0.026(5) 0.036(5) 0.030(5) -0.011(4) -0.004(4) -0.007(4)
C75 0.044(6) 0.038(5) 0.032(5) -0.007(4) -0.008(4) -0.012(5)
C76 0.040(6) 0.043(6) 0.029(5) -0.008(4) -0.003(4) -0.021(5)
C77 0.028(5) 0.032(5) 0.027(4) -0.017(4) 0.001(4) -0.007(4)
C78 0.037(6) 0.065(7) 0.026(5) -0.015(5) 0.000(4) -0.017(5)
C79 0.034(6) 0.066(7) 0.034(5) -0.019(5) 0.001(4) -0.024(5)
C80 0.024(5) 0.033(5) 0.031(5) -0.009(4) -0.001(4) -0.009(4)
C81 0.021(5) 0.050(6) 0.030(5) -0.020(4) -0.001(4) -0.013(4)
C82 0.022(5) 0.035(5) 0.032(5) -0.015(4) 0.002(4) -0.004(4)
C83 0.027(5) 0.031(4) 0.019(4) -0.014(3) 0.000(3) -0.011(4)
C84 0.018(5) 0.060(6) 0.033(5) -0.020(5) 0.006(4) -0.013(5)
C85 0.034(6) 0.058(6) 0.025(5) -0.017(4) 0.005(4) -0.015(5)
C86 0.027(5) 0.026(4) 0.029(4) -0.009(4) -0.002(4) -0.012(4)
C87 0.030(5) 0.026(4) 0.024(4) -0.006(3) -0.003(4) -0.004(4)
C88 0.025(5) 0.030(5) 0.034(5) -0.010(4) 0.000(4) 0.000(4)
C89 0.045(6) 0.025(5) 0.036(5) -0.005(4) -0.014(4) -0.005(4)
C90 0.046(7) 0.039(6) 0.037(5) -0.003(4) 0.000(5) -0.019(5)
C91 0.025(5) 0.031(5) 0.036(5) -0.007(4) 0.003(4) -0.008(4)
C92 0.016(4) 0.023(4) 0.029(4) -0.012(3) 0.003(3) -0.004(3)
C93 0.029(5) 0.028(5) 0.035(5) -0.002(4) -0.004(4) -0.005(4)
C94 0.038(6) 0.024(5) 0.049(6) 0.008(4) -0.001(5) 0.003(4)
C95 0.036(6) 0.024(5) 0.057(6) 0.000(4) 0.009(5) -0.006(4)
C96 0.020(5) 0.037(5) 0.038(5) -0.010(4) 0.005(4) -0.008(4)
C97 0.030(5) 0.025(4) 0.026(4) -0.005(3) 0.000(4) -0.007(4)
C98 0.079(11) 0.062(8) 0.093(11) -0.015(8) 0.036(9) -0.028(8)
C99 0.046(7) 0.048(6) 0.062(8) -0.018(6) 0.003(6) -0.021(5)
C100 0.060(9) 0.085(10) 0.084(10) -0.036(8) -0.012(7) -0.010(8)
C101 0.080(11) 0.076(9) 0.065(9) -0.015(7) -0.022(8) -0.017(8)
C102 0.055(7) 0.033(5) 0.028(5) -0.014(4) 0.018(5) -0.020(5)
C103 0.060(8) 0.058(7) 0.055(7) -0.008(6) -0.013(6) -0.013(6)
C107 0.054(9) 0.101(12) 0.081(10) 0.027(9) -0.013(7) -0.015(8)
C108 0.17(2) 0.127(19) 0.120(18) -0.024(15) -0.008(17) 0.049(18)
O4 0.080 0.080 0.080 -0.006 0.001 -0.016
C104 0.080 0.080 0.080 -0.006 0.001 -0.016
C105 0.0318(10) 0.0233(7) 0.0321(7) -0.001(2) 0.001(2) -0.0049(19)
C106 0.023(13) 0.12(3) 0.077(19) -0.042(18) -0.005(12) 0.004(14)
C110 0.105(8) 0.119(8) 0.215(12) -0.065(8) 0.006(8) 0.002(7)
O5 0.105(8) 0.119(8) 0.215(12) -0.065(8) 0.006(8) 0.002(7)
C109 0.105(8) 0.119(8) 0.215(12) -0.065(8) 0.006(8) 0.002(7)
C111 0.105(8) 0.119(8) 0.215(12) -0.065(8) 0.006(8) 0.002(7)

loop_
_atom_type_symbol
_atom_type_description
_atom_type_scat_dispersion_real
_atom_type_scat_dispersion_imag
_atom_type_scat_source
C C 0.0033 0.0016 'International Tables Vol C Tables 4.2.6.8 and 6.1.1.4'
H H 0.0000 0.0000 'International Tables Vol C Tables 4.2.6.8 and 6.1.1.4'
O O 0.0106 0.0060 'International Tables Vol C Tables 4.2.6.8 and 6.1.1.4'
F F 0.0171 0.0103 'International Tables Vol C Tables 4.2.6.8 and 6.1.1.4'
P P 0.1023 0.0942 'International Tables Vol C Tables 4.2.6.8 and 6.1.1.4'
S S 0.1246 0.1234 'International Tables Vol C Tables 4.2.6.8 and 6.1.1.4'
Cl Cl 0.1484 0.1585 'International Tables Vol C Tables 4.2.6.8 and 6.1.1.4'
Au Au -2.0133 8.8022 'International Tables Vol C Tables 4.2.6.8 and 6.1.1.4'

loop_
_geom_angle_atom_site_label_1
_geom_angle_atom_site_label_2
_geom_angle_atom_site_label_3
_geom_angle
_geom_angle_site_symmetry_1
_geom_angle_site_symmetry_3
_geom_angle_publ_flag
P4 Au1 S1 171.40(7) . . yes
P4 Au1 Au2 101.98(5) . 2_766 ?
S1 Au1 Au2 86.08(5) . 2_766 ?
P4 Au1 Au2 127.08(6) . . ?
S1 Au1 Au2 49.05(5) . . ?
Au2 Au1 Au2 90.058(15) 2_766 . ?
P1 Au2 S1 171.69(7) . . ?
P1 Au2 Au1 102.20(5) . 2_766 ?
S1 Au2 Au1 86.01(5) . 2_766 ?
P1 Au2 Au1 131.27(6) . . ?
S1 Au2 Au1 49.04(5) . . ?
Au1 Au2 Au1 89.942(14) 2_766 . ?
P2 Au3 S2 170.38(8) . . yes
P2 Au3 Au4 105.68(5) . . ?
S2 Au3 Au4 83.21(6) . . ?
P2 Au3 Au4 125.24(5) . 2_655 ?
S2 Au3 Au4 49.29(5) . 2_655 ?
Au4 Au3 Au4 92.571(16) . 2_655 ?
P3 Au4 S2 173.91(9) 2_655 2_655 yes
P3 Au4 Au3 105.24(6) 2_655 . ?
S2 Au4 Au3 79.84(6) 2_655 . ?
P3 Au4 Au3 126.91(7) 2_655 2_655 ?
S2 Au4 Au3 49.14(6) 2_655 2_655 ?
Au3 Au4 Au3 87.430(15) . 2_655 ?
C1 S1 Au1 102.9(3) . . ?
C1 S1 Au2 101.3(3) . . ?
Au1 S1 Au2 81.91(6) . . ?
C49 S2 Au3 102.5(3) . . ?
C49 S2 Au4 101.2(3) . 2_655 ?
Au3 S2 Au4 81.58(7) . 2_655 yes
C13 P1 C7 107.5(4) . . ?
C13 P1 C19 105.5(4) . . ?
C7 P1 C19 105.5(4) . . ?
C13 P1 Au2 116.9(3) . . ?
C7 P1 Au2 111.5(3) . . ?
C19 P1 Au2 109.1(3) . . ?
C43 P2 C34 108.5(4) . . ?
C43 P2 C37 107.5(4) . . ?
C34 P2 C37 103.3(4) . . ?
C43 P2 Au3 108.3(3) . . ?
C34 P2 Au3 112.3(3) . . ?
C37 P2 Au3 116.6(3) . . ?
C56 P3 C68 105.4(4) . . ?
C56 P3 C62 107.4(4) . . ?
C68 P3 C62 105.4(4) . . ?
C56 P3 Au4 110.0(3) . 2_655 ?
C68 P3 Au4 113.9(3) . 2_655 ?
C62 P3 Au4 114.2(3) . 2_655 ?
C86 P4 C92 107.7(4) . . ?
C86 P4 C83 107.1(4) . . ?
C92 P4 C83 107.0(4) . . ?
C86 P4 Au1 111.5(3) . . ?
C92 P4 Au1 113.3(3) . . ?
C83 P4 Au1 110.0(3) . . ?
F3 P6 F1 91.0(4) . . ?
F3 P6 F6 90.3(4) . . ?
F1 P6 F6 178.7(5) . . ?
F3 P6 F4 89.7(4) . . ?
F1 P6 F4 89.6(4) . . ?
F6 P6 F4 90.0(4) . . ?
F3 P6 F2 91.5(4) . . ?
F1 P6 F2 90.3(4) . . ?
F6 P6 F2 90.1(3) . . ?
F4 P6 F2 178.8(4) . . ?
F3 P6 F5 179.0(4) . . ?
F1 P6 F5 88.4(4) . . ?
F6 P6 F5 90.3(5) . . ?
F4 P6 F5 89.5(4) . . ?
F2 P6 F5 89.3(4) . . ?
F10 P7 F8 162.7(11) . . ?
F10 P7 F12 74.1(9) . . ?
F8 P7 F12 92.5(12) . . ?
F10 P7 F9 98.9(7) . . ?
F8 P7 F9 91.9(9) . . ?
F12 P7 F9 90.1(9) . . ?
F10 P7 F11 80.6(7) . . ?
F8 P7 F11 88.3(9) . . ?
F12 P7 F11 88.8(8) . . ?
F9 P7 F11 178.8(9) . . ?
F10 P7 F7 105.6(9) . . ?
F8 P7 F7 84.6(12) . . ?
F12 P7 F7 165.4(12) . . ?
F9 P7 F7 104.3(11) . . ?
F11 P7 F7 76.8(10) . . ?
C107 O3 H3B 127.3 . . ?
C6 C1 C2 119.0(8) . . ?
C6 C1 S1 117.6(7) . . ?
C2 C1 S1 123.4(7) . . ?
C1 C2 C3 119.9(9) . . ?
C1 C2 H2 120.0 . . ?
C3 C2 H2 120.0 . . ?
C4 C3 C2 119.8(10) . . ?
C4 C3 H3 120.1 . . ?
C2 C3 H3 120.1 . . ?
C5 C4 C3 120.3(10) . . ?
C5 C4 H4 119.8 . . ?
C3 C4 H4 119.8 . . ?
C4 C5 C6 120.7(10) . . ?
C4 C5 H5 119.7 . . ?
C6 C5 H5 119.7 . . ?
C5 C6 C1 120.2(10) . . ?
C5 C6 H6 119.9 . . ?
C1 C6 H6 119.9 . . ?
C8 C7 C12 118.2(8) . . ?
C8 C7 P1 121.4(6) . . ?
C12 C7 P1 120.1(7) . . ?
C9 C8 C7 121.5(8) . . ?
C9 C8 H8 119.3 . . ?
C7 C8 H8 119.3 . . ?
C8 C9 C10 119.5(9) . . ?
C8 C9 H9 120.2 . . ?
C10 C9 H9 120.2 . . ?
C11 C10 C9 120.2(9) . . ?
C11 C10 H10 119.9 . . ?
C9 C10 H10 119.9 . . ?
C12 C11 C10 120.5(8) . . ?
C12 C11 H11 119.7 . . ?
C10 C11 H11 119.7 . . ?
C11 C12 C7 120.1(8) . . ?
C11 C12 H12 119.9 . . ?
C7 C12 H12 119.9 . . ?
C14 C13 C18 118.7(8) . . ?
C14 C13 P1 119.3(7) . . ?
C18 C13 P1 121.9(7) . . ?
C13 C14 C15 121.2(9) . . ?
C13 C14 H14 119.4 . . ?
C15 C14 H14 119.4 . . ?
C14 C15 C16 120.2(11) . . ?
C14 C15 H15 119.9 . . ?
C16 C15 H15 119.9 . . ?
C15 C16 C17 119.0(10) . . ?
C15 C16 H16 120.5 . . ?
C17 C16 H16 120.5 . . ?
C18 C17 C16 119.9(10) . . ?
C18 C17 H17 120.0 . . ?
C16 C17 H17 120.0 . . ?
C13 C18 C17 121.0(10) . . ?
C13 C18 H18 119.5 . . ?
C17 C18 H18 119.5 . . ?
C20 C19 C24 119.0(7) . . ?
C20 C19 P1 121.2(6) . . ?
C24 C19 P1 119.8(6) . . ?
C21 C20 C19 120.9(7) . . ?
C21 C20 H20 119.6 . . ?
C19 C20 H20 119.6 . . ?
C20 C21 C22 120.4(8) . . ?
C20 C21 H21 119.8 . . ?
C22 C21 H21 119.8 . . ?
C23 C22 C21 117.5(7) . . ?
C23 C22 C25 120.9(7) . . ?
C21 C22 C25 121.6(7) . . ?
C24 C23 C22 122.4(8) . . ?
C24 C23 H23 118.8 . . ?
C22 C23 H23 118.8 . . ?
C23 C24 C19 119.8(8) . . ?
C23 C24 H24 120.1 . . ?
C19 C24 H24 120.1 . . ?
C30 C25 C26 118.2(7) . . ?
C30 C25 C22 120.0(8) . . ?
C26 C25 C22 121.7(7) . . ?
C27 C26 C25 120.3(8) . . ?
C27 C26 H26 119.9 . . ?
C25 C26 H26 119.9 . . ?
C26 C27 C28 122.1(8) . . ?
C26 C27 H27 119.0 . . ?
C28 C27 H27 119.0 . . ?
C27 C28 C29 117.1(7) . . ?
C27 C28 C31 122.1(8) . . ?
C29 C28 C31 120.9(8) . . ?
C30 C29 C28 121.1(8) . . ?
C30 C29 H29 119.4 . . ?
C28 C29 H29 119.4 . . ?
C29 C30 C25 121.3(8) . . ?
C29 C30 H30 119.4 . . ?
C25 C30 H30 119.4 . . ?
C36 C31 C32 117.1(7) . . ?
C36 C31 C28 122.6(8) . . ?
C32 C31 C28 120.2(7) . . ?
C33 C32 C31 121.4(8) . . ?
C33 C32 H32 119.3 . . ?
C31 C32 H32 119.3 . . ?
C32 C33 C34 119.7(8) . . ?
C32 C33 H33 120.1 . . ?
C34 C33 H33 120.1 . . ?
C33 C34 C35 119.9(7) . . ?
C33 C34 P2 117.3(6) . . ?
C35 C34 P2 122.5(6) . . ?
C36 C35 C34 119.2(8) . . ?
C36 C35 H35 120.4 . . ?
C34 C35 H35 120.4 . . ?
C35 C36 C31 122.5(8) . . ?
C35 C36 H36 118.7 . . ?
C31 C36 H36 118.7 . . ?
C38 C37 C42 119.2(9) . . ?
C38 C37 P2 120.9(7) . . ?
C42 C37 P2 119.8(8) . . ?
C37 C38 C39 120.4(9) . . ?
C37 C38 H38 119.8 . . ?
C39 C38 H38 119.8 . . ?
C40 C39 C38 120.6(10) . . ?
C40 C39 H39 119.7 . . ?
C38 C39 H39 119.7 . . ?
C39 C40 C41 119.3(10) . . ?
C39 C40 H40 120.3 . . ?
C41 C40 H40 120.3 . . ?
C40 C41 C42 120.8(11) . . ?
C40 C41 H41 119.6 . . ?
C42 C41 H41 119.6 . . ?
C41 C42 C37 119.5(11) . . ?
C41 C42 H42 120.2 . . ?
C37 C42 H42 120.2 . . ?
C48 C43 C44 119.7(8) . . ?
C48 C43 P2 122.6(7) . . ?
C44 C43 P2 117.6(7) . . ?
C45 C44 C43 120.5(9) . . ?
C45 C44 H44 119.8 . . ?
C43 C44 H44 119.8 . . ?
C46 C45 C44 119.2(9) . . ?
C46 C45 H45 120.4 . . ?
C44 C45 H45 120.4 . . ?
C47 C46 C45 120.5(9) . . ?
C47 C46 H46 119.8 . . ?
C45 C46 H46 119.8 . . ?
C46 C47 C48 121.8(11) . . ?
C46 C47 H47 119.1 . . ?
C48 C47 H47 119.1 . . ?
C43 C48 C47 118.3(9) . . ?
C43 C48 H48 120.8 . . ?
C47 C48 H48 120.8 . . ?
C50 C49 C54 118.6(8) . . ?
C50 C49 S2 120.2(6) . . ?
C54 C49 S2 120.9(7) . . ?
C51 C50 C49 120.1(9) . . ?
C51 C50 H50 120.0 . . ?
C49 C50 H50 120.0 . . ?
C52 C51 C50 120.7(9) . . ?
C52 C51 H51 119.6 . . ?
C50 C51 H51 119.6 . . ?
C51 C52 C53 119.8(9) . . ?
C51 C52 H52 120.1 . . ?
C53 C52 H52 120.1 . . ?
C52 C53 C54 120.3(10) . . ?
C52 C53 H53 119.9 . . ?
C54 C53 H53 119.9 . . ?
C53 C54 C49 120.4(9) . . ?
C53 C54 H54 119.8 . . ?
C49 C54 H54 119.8 . . ?
C61 C56 C57 118.2(11) . . ?
C61 C56 P3 122.1(8) . . ?
C57 C56 P3 119.7(8) . . ?
C58 C57 C56 120.7(11) . . ?
C58 C57 H57 119.7 . . ?
C56 C57 H57 119.7 . . ?
C59 C58 C57 120.1(10) . . ?
C59 C58 H58 120.0 . . ?
C57 C58 H58 120.0 . . ?
C58 C59 C60 119.5(12) . . ?
C58 C59 H59 120.2 . . ?
C60 C59 H59 120.2 . . ?
C61 C60 C59 120.5(12) . . ?
C61 C60 H60 119.7 . . ?
C59 C60 H60 119.7 . . ?
C56 C61 C60 120.9(10) . . ?
C56 C61 H61 119.5 . . ?
C60 C61 H61 119.5 . . ?
C63 C62 C67 119.1(9) . . ?
C63 C62 P3 120.0(7) . . ?
C67 C62 P3 120.9(7) . . ?
C62 C63 C64 119.5(10) . . ?
C62 C63 H63 120.2 . . ?
C64 C63 H63 120.2 . . ?
C65 C64 C63 120.9(10) . . ?
C65 C64 H64 119.6 . . ?
C63 C64 H64 119.6 . . ?
C64 C65 C66 119.2(10) . . ?
C64 C65 H65 120.4 . . ?
C66 C65 H65 120.4 . . ?
C65 C66 C67 120.8(10) . . ?
C65 C66 H66 119.6 . . ?
C67 C66 H66 119.6 . . ?
C66 C67 C62 120.4(10) . . ?
C66 C67 H67 119.8 . . ?
C62 C67 H67 119.8 . . ?
C69 C68 C73 117.1(8) . . ?
C69 C68 P3 121.9(7) . . ?
C73 C68 P3 120.9(7) . . ?
C68 C69 C70 122.1(9) . . ?
C68 C69 H69 118.9 . . ?
C70 C69 H69 118.9 . . ?
C71 C70 C69 120.6(9) . . ?
C71 C70 H70 119.7 . . ?
C69 C70 H70 119.7 . . ?
C72 C71 C70 117.2(8) . . ?
C72 C71 C74 121.4(8) . . ?
C70 C71 C74 121.3(9) . . ?
C73 C72 C71 121.6(10) . . ?
C73 C72 H72 119.2 . . ?
C71 C72 H72 119.2 . . ?
C72 C73 C68 121.3(10) . . ?
C72 C73 H73 119.4 . . ?
C68 C73 H73 119.4 . . ?
C79 C74 C75 117.7(8) . . ?
C79 C74 C71 119.8(8) . . ?
C75 C74 C71 122.4(8) . . ?
C74 C75 C76 121.9(9) . . ?
C74 C75 H75 119.1 . . ?
C76 C75 H75 119.1 . . ?
C77 C76 C75 119.9(9) . . ?
C77 C76 H76 120.0 . . ?
C75 C76 H76 120.0 . . ?
C76 C77 C78 117.9(8) . . ?
C76 C77 C80 123.5(8) . . ?
C78 C77 C80 118.6(8) . . ?
C77 C78 C79 122.0(9) . . ?
C77 C78 H78 119.0 . . ?
C79 C78 H78 119.0 . . ?
C74 C79 C78 120.5(9) . . ?
C74 C79 H79 119.7 . . ?
C78 C79 H79 119.7 . . ?
C85 C80 C81 119.3(8) . . ?
C85 C80 C77 121.2(8) . . ?
C81 C80 C77 119.4(8) . . ?
C82 C81 C80 120.3(9) . . ?
C82 C81 H81 119.9 . . ?
C80 C81 H81 119.9 . . ?
C81 C82 C83 121.0(8) . . ?
C81 C82 H82 119.5 . . ?
C83 C82 H82 119.5 . . ?
C84 C83 C82 118.8(8) . . ?
C84 C83 P4 121.9(7) . . ?
C82 C83 P4 119.3(6) . . ?
C83 C84 C85 120.4(9) . . ?
C83 C84 H84 119.8 . . ?
C85 C84 H84 119.8 . . ?
C80 C85 C84 120.2(8) . . ?
C80 C85 H85 119.9 . . ?
C84 C85 H85 119.9 . . ?
C91 C86 C87 119.7(8) . . ?
C91 C86 P4 118.2(7) . . ?
C87 C86 P4 122.2(7) . . ?
C88 C87 C86 119.2(8) . . ?
C88 C87 H87 120.4 . . ?
C86 C87 H87 120.4 . . ?
C87 C88 C89 120.6(9) . . ?
C87 C88 H88 119.7 . . ?
C89 C88 H88 119.7 . . ?
C90 C89 C88 121.2(9) . . ?
C90 C89 H89 119.4 . . ?
C88 C89 H89 119.4 . . ?
C89 C90 C91 119.1(9) . . ?
C89 C90 H90 120.5 . . ?
C91 C90 H90 120.5 . . ?
C90 C91 C86 120.3(9) . . ?
C90 C91 H91 119.8 . . ?
C86 C91 H91 119.8 . . ?
C93 C92 C97 120.0(8) . . ?
C93 C92 P4 122.3(6) . . ?
C97 C92 P4 117.2(6) . . ?
C92 C93 C94 120.6(9) . . ?
C92 C93 H93 119.7 . . ?
C94 C93 H93 119.7 . . ?
C95 C94 C93 119.8(9) . . ?
C95 C94 H94 120.1 . . ?
C93 C94 H94 120.1 . . ?
C94 C95 C96 119.8(9) . . ?
C94 C95 H95 120.1 . . ?
C96 C95 H95 120.1 . . ?
C95 C96 C97 120.3(9) . . ?
C95 C96 H96 119.9 . . ?
C97 C96 H96 119.9 . . ?
C92 C97 C96 119.6(8) . . ?
C92 C97 H97 120.2 . . ?
C96 C97 H97 120.2 . . ?
C99 C98 H98A 109.5 . . ?
C99 C98 H98B 109.5 . . ?
H98A C98 H98B 109.5 . . ?
C99 C98 H98C 109.5 . . ?
H98A C98 H98C 109.5 . . ?
H98B C98 H98C 109.5 . . ?
O1 C99 C100 121.6(12) . . ?
O1 C99 C98 122.5(12) . . ?
C100 C99 C98 115.9(12) . . ?
C99 C100 H10A 109.5 . . ?
C99 C100 H10B 109.5 . . ?
H10A C100 H10B 109.5 . . ?
C99 C100 H10C 109.5 . . ?
H10A C100 H10C 109.5 . . ?
H10B C100 H10C 109.5 . . ?
C102 C101 H10D 109.5 . . ?
C102 C101 H10E 109.5 . . ?
H10D C101 H10E 109.5 . . ?
C102 C101 H10F 109.5 . . ?
H10D C101 H10F 109.5 . . ?
H10E C101 H10F 109.5 . . ?
O2 C102 C101 126.7(12) . . ?
O2 C102 C103 115.6(11) . . ?
C101 C102 C103 117.4(10) . . ?
C102 C103 H10G 109.5 . . ?
C102 C103 H10H 109.5 . . ?
H10G C103 H10H 109.5 . . ?
C102 C103 H10I 109.5 . . ?
H10G C103 H10I 109.5 . . ?
H10H C103 H10I 109.5 . . ?
O3 C107 H10J 109.5 . . ?
O3 C107 H10K 109.5 . . ?
H10J C107 H10K 109.5 . . ?
O3 C107 H10L 109.5 . . ?
H10J C107 H10L 109.5 . . ?
H10K C107 H10L 109.5 . . ?
Cl1 C108 Cl2 116.9(14) . . ?
Cl1 C108 H10M 108.1 . . ?
Cl2 C108 H10M 108.1 . . ?
Cl1 C108 H10N 108.1 . . ?
Cl2 C108 H10N 108.1 . . ?
H10M C108 H10N 107.3 . . ?
C105 C104 H10O 109.5 . . ?
C105 C104 H10P 109.5 . . ?
H10O C104 H10P 109.5 . . ?
C105 C104 H10Q 109.5 . . ?
H10O C104 H10Q 109.5 . . ?
H10P C104 H10Q 109.5 . . ?
O4 C105 C106 123.7(7) . . ?
O4 C105 C104 118.9(11) . . ?
C106 C105 C104 117.4(5) . . ?
O4 C105 C104 161.3(11) . 2_576 ?
C106 C105 C104 37.6(4) . 2_576 ?
C104 C105 C104 79.8(6) . 2_576 ?
C105 C106 H10R 109.5 . . ?
C105 C106 H10S 109.5 . . ?
H10R C106 H10S 109.5 . . ?
C105 C106 H10T 109.5 . . ?
H10R C106 H10T 109.5 . . ?
H10S C106 H10T 109.5 . . ?
C109 C110 H11A 109.5 . . ?
C109 C110 H11B 109.5 . . ?
H11A C110 H11B 109.5 . . ?
C109 C110 H11C 109.5 . . ?
H11A C110 H11C 109.5 . . ?
H11B C110 H11C 109.5 . . ?
O5 C109 C110 108.5(13) . . ?
O5 C109 C111 110.4(13) . . ?
C110 C109 C111 141.0(17) . . ?
C109 C111 H11D 109.5 . . ?
C109 C111 H11E 109.5 . . ?
H11D C111 H11E 109.5 . . ?
C109 C111 H11F 109.5 . . ?
H11D C111 H11F 109.5 . . ?
H11E C111 H11F 109.5 . . ?

loop_
_geom_bond_atom_site_label_1
_geom_bond_atom_site_label_2
_geom_bond_distance
_geom_bond_site_symmetry_2
_geom_bond_publ_flag
Au1 P4 2.275(2) . yes
Au1 S1 2.350(2) . yes
Au1 Au2 3.0169(5) 2_766 yes
Au1 Au2 3.0806(6) . yes
Au2 P1 2.276(2) . yes
Au2 S1 2.350(2) . yes
Au2 Au1 3.0168(5) 2_766 yes
Au3 P2 2.275(2) . yes
Au3 S2 2.352(2) . yes
Au3 Au4 3.0391(6) . yes
Au3 Au4 3.0767(6) 2_655 yes
Au4 P3 2.277(2) 2_655 yes
Au4 S2 2.358(2) 2_655 yes
Au4 Au3 3.0767(6) 2_655 yes
Cl1 C108 1.66(3) . ?
Cl2 C108 1.76(2) . ?
S1 C1 1.798(9) . ?
S2 C49 1.787(8) . ?
S2 Au4 2.358(2) 2_655 ?
P1 C13 1.797(9) . ?
P1 C7 1.798(9) . ?
P1 C19 1.823(8) . ?
P2 C43 1.820(9) . ?
P2 C34 1.827(8) . ?
P2 C37 1.827(9) . ?
P3 C56 1.806(11) . ?
P3 C68 1.810(8) . ?
P3 C62 1.814(9) . ?
P3 Au4 2.277(2) 2_655 ?
P4 C86 1.810(9) . ?
P4 C92 1.814(8) . ?
P4 C83 1.821(8) . ?
P6 F3 1.578(7) . ?
P6 F1 1.586(7) . ?
P6 F6 1.589(7) . ?
P6 F4 1.597(6) . ?
P6 F2 1.599(6) . ?
P6 F5 1.614(7) . ?
P7 F10 1.477(10) . ?
P7 F8 1.582(14) . ?
P7 F12 1.586(14) . ?
P7 F9 1.590(15) . ?
P7 F11 1.615(13) . ?
P7 F7 1.632(16) . ?
O1 C99 1.198(14) . ?
O2 C102 1.154(13) . ?
O3 C107 1.581(19) . ?
O3 H3B 0.8502 . ?
C1 C6 1.388(13) . ?
C1 C2 1.392(13) . ?
C2 C3 1.402(13) . ?
C2 H2 0.9500 . ?
C3 C4 1.374(16) . ?
C3 H3 0.9500 . ?
C4 C5 1.363(17) . ?
C4 H4 0.9500 . ?
C5 C6 1.386(15) . ?
C5 H5 0.9500 . ?
C6 H6 0.9500 . ?
C7 C8 1.390(12) . ?
C7 C12 1.419(11) . ?
C8 C9 1.382(13) . ?
C8 H8 0.9500 . ?
C9 C10 1.395(13) . ?
C9 H9 0.9500 . ?
C10 C11 1.381(14) . ?
C10 H10 0.9500 . ?
C11 C12 1.381(13) . ?
C11 H11 0.9500 . ?
C12 H12 0.9500 . ?
C13 C14 1.377(14) . ?
C13 C18 1.382(13) . ?
C14 C15 1.383(13) . ?
C14 H14 0.9500 . ?
C15 C16 1.388(16) . ?
C15 H15 0.9500 . ?
C16 C17 1.393(17) . ?
C16 H16 0.9500 . ?
C17 C18 1.388(14) . ?
C17 H17 0.9500 . ?
C18 H18 0.9500 . ?
C19 C20 1.390(12) . ?
C19 C24 1.396(11) . ?
C20 C21 1.385(11) . ?
C20 H20 0.9500 . ?
C21 C22 1.416(11) . ?
C21 H21 0.9500 . ?
C22 C23 1.383(12) . ?
C22 C25 1.485(11) . ?
C23 C24 1.379(12) . ?
C23 H23 0.9500 . ?
C24 H24 0.9500 . ?
C25 C30 1.389(12) . ?
C25 C26 1.405(12) . ?
C26 C27 1.375(11) . ?
C26 H26 0.9500 . ?
C27 C28 1.402(12) . ?
C27 H27 0.9500 . ?
C28 C29 1.403(12) . ?
C28 C31 1.485(11) . ?
C29 C30 1.382(12) . ?
C29 H29 0.9500 . ?
C30 H30 0.9500 . ?
C31 C36 1.395(12) . ?
C31 C32 1.402(12) . ?
C32 C33 1.390(11) . ?
C32 H32 0.9500 . ?
C33 C34 1.392(12) . ?
C33 H33 0.9500 . ?
C34 C35 1.399(12) . ?
C35 C36 1.378(12) . ?
C35 H35 0.9500 . ?
C36 H36 0.9500 . ?
C37 C38 1.368(13) . ?
C37 C42 1.374(14) . ?
C38 C39 1.374(14) . ?
C38 H38 0.9500 . ?
C39 C40 1.349(16) . ?
C39 H39 0.9500 . ?
C40 C41 1.371(17) . ?
C40 H40 0.9500 . ?
C41 C42 1.373(16) . ?
C41 H41 0.9500 . ?
C42 H42 0.9500 . ?
C43 C48 1.390(13) . ?
C43 C44 1.402(12) . ?
C44 C45 1.393(13) . ?
C44 H44 0.9500 . ?
C45 C46 1.373(16) . ?
C45 H45 0.9500 . ?
C46 C47 1.366(16) . ?
C46 H46 0.9500 . ?
C47 C48 1.395(14) . ?
C47 H47 0.9500 . ?
C48 H48 0.9500 . ?
C49 C50 1.396(12) . ?
C49 C54 1.398(13) . ?
C50 C51 1.390(13) . ?
C50 H50 0.9500 . ?
C51 C52 1.375(15) . ?
C51 H51 0.9500 . ?
C52 C53 1.377(15) . ?
C52 H52 0.9500 . ?
C53 C54 1.389(14) . ?
C53 H53 0.9500 . ?
C54 H54 0.9500 . ?
C56 C61 1.366(14) . ?
C56 C57 1.404(13) . ?
C57 C58 1.375(17) . ?
C57 H57 0.9500 . ?
C58 C59 1.370(17) . ?
C58 H58 0.9500 . ?
C59 C60 1.378(16) . ?
C59 H59 0.9500 . ?
C60 C61 1.376(18) . ?
C60 H60 0.9500 . ?
C61 H61 0.9500 . ?
C62 C63 1.368(13) . ?
C62 C67 1.397(13) . ?
C63 C64 1.408(15) . ?
C63 H63 0.9500 . ?
C64 C65 1.365(17) . ?
C64 H64 0.9500 . ?
C65 C66 1.372(16) . ?
C65 H65 0.9500 . ?
C66 C67 1.373(14) . ?
C66 H66 0.9500 . ?
C67 H67 0.9500 . ?
C68 C69 1.350(14) . ?
C68 C73 1.396(14) . ?
C69 C70 1.386(13) . ?
C69 H69 0.9500 . ?
C70 C71 1.382(13) . ?
C70 H70 0.9500 . ?
C71 C72 1.379(14) . ?
C71 C74 1.495(11) . ?
C72 C73 1.359(14) . ?
C72 H72 0.9500 . ?
C73 H73 0.9500 . ?
C74 C79 1.376(13) . ?
C74 C75 1.384(14) . ?
C75 C76 1.408(13) . ?
C75 H75 0.9500 . ?
C76 C77 1.373(13) . ?
C76 H76 0.9500 . ?
C77 C78 1.387(13) . ?
C77 C80 1.493(11) . ?
C78 C79 1.390(13) . ?
C78 H78 0.9500 . ?
C79 H79 0.9500 . ?
C80 C85 1.388(13) . ?
C80 C81 1.393(12) . ?
C81 C82 1.379(12) . ?
C81 H81 0.9500 . ?
C82 C83 1.394(13) . ?
C82 H82 0.9500 . ?
C83 C84 1.389(12) . ?
C84 C85 1.400(13) . ?
C84 H84 0.9500 . ?
C85 H85 0.9500 . ?
C86 C91 1.394(12) . ?
C86 C87 1.404(13) . ?
C87 C88 1.376(12) . ?
C87 H87 0.9500 . ?
C88 C89 1.380(14) . ?
C88 H88 0.9500 . ?
C89 C90 1.375(15) . ?
C89 H89 0.9500 . ?
C90 C91 1.391(14) . ?
C90 H90 0.9500 . ?
C91 H91 0.9500 . ?
C92 C93 1.378(12) . ?
C92 C97 1.392(12) . ?
C93 C94 1.392(13) . ?
C93 H93 0.9500 . ?
C94 C95 1.388(15) . ?
C94 H94 0.9500 . ?
C95 C96 1.390(14) . ?
C95 H95 0.9500 . ?
C96 C97 1.395(12) . ?
C96 H96 0.9500 . ?
C97 H97 0.9500 . ?
C98 C99 1.517(17) . ?
C98 H98A 0.9800 . ?
C98 H98B 0.9800 . ?
C98 H98C 0.9800 . ?
C99 C100 1.481(17) . ?
C100 H10A 0.9800 . ?
C100 H10B 0.9800 . ?
C100 H10C 0.9800 . ?
C101 C102 1.399(18) . ?
C101 H10D 0.9800 . ?
C101 H10E 0.9800 . ?
C101 H10F 0.9800 . ?
C102 C103 1.559(15) . ?
C103 H10G 0.9800 . ?
C103 H10H 0.9800 . ?
C103 H10I 0.9800 . ?
C107 H10J 0.9800 . ?
C107 H10K 0.9800 . ?
C107 H10L 0.9800 . ?
C108 H10M 0.9900 . ?
C108 H10N 0.9900 . ?
O4 C105 1.169(14) . ?
C104 C105 1.634(14) . ?
C104 H10O 0.9800 . ?
C104 H10P 0.9800 . ?
C104 H10Q 0.9800 . ?
C105 C106 1.5592 . ?
C105 C104 1.955(14) 2_576 ?
C106 H10R 0.9800 . ?
C106 H10S 0.9800 . ?
C106 H10T 0.9800 . ?
C110 C109 1.52(2) . ?
C110 H11A 0.9800 . ?
C110 H11B 0.9800 . ?
C110 H11C 0.9800 . ?
O5 C109 1.15(2) . ?
C109 C111 1.59(2) . ?
C111 H11D 0.9800 . ?
C111 H11E 0.9800 . ?
C111 H11F 0.9800 . ?

loop_
_geom_hbond_atom_site_label_D
_geom_hbond_atom_site_label_H
_geom_hbond_atom_site_label_A
_geom_hbond_distance_DH
_geom_hbond_distance_HA
_geom_hbond_distance_DA
_geom_hbond_angle_DHA
_geom_hbond_site_symmetry_A
_geom_hbond_publ_flag
O3 H3B F9 0.85 1.87 2.70(2) 165.8 . yes

loop_
_geom_torsion_atom_site_label_1
_geom_torsion_atom_site_label_2
_geom_torsion_atom_site_label_3
_geom_torsion_atom_site_label_4
_geom_torsion
_geom_torsion_site_symmetry_1
_geom_torsion_site_symmetry_2
_geom_torsion_site_symmetry_3
_geom_torsion_site_symmetry_4
_geom_torsion_publ_flag
P4 Au1 Au2 P1 1.14(10) . . . . ?
S1 Au1 Au2 P1 -168.97(9) . . . . ?
Au2 Au1 Au2 P1 106.27(7) 2_766 . . . ?
P4 Au1 Au2 S1 170.12(9) . . . . ?
Au2 Au1 Au2 S1 -84.76(6) 2_766 . . . ?
P4 Au1 Au2 Au1 -105.13(7) . . . 2_766 ?
S1 Au1 Au2 Au1 84.76(6) . . . 2_766 ?
Au2 Au1 Au2 Au1 0.0 2_766 . . 2_766 ?
P2 Au3 Au4 P3 104.58(9) . . . 2_655 ?
S2 Au3 Au4 P3 -79.17(8) . . . 2_655 ?
Au4 Au3 Au4 P3 -127.66(7) 2_655 . . 2_655 ?
P2 Au3 Au4 S2 -78.87(8) . . . 2_655 ?
S2 Au3 Au4 S2 97.38(7) . . . 2_655 ?
Au4 Au3 Au4 S2 48.90(6) 2_655 . . 2_655 ?
P2 Au3 Au4 Au3 -127.77(6) . . . 2_655 ?
S2 Au3 Au4 Au3 48.48(5) . . . 2_655 ?
Au4 Au3 Au4 Au3 0.0 2_655 . . 2_655 ?
P4 Au1 S1 C1 33.4(6) . . . . ?
Au2 Au1 S1 C1 -166.7(3) 2_766 . . . ?
Au2 Au1 S1 C1 99.8(3) . . . . ?
P4 Au1 S1 Au2 -66.4(5) . . . . ?
Au2 Au1 S1 Au2 93.48(4) 2_766 . . . ?
P1 Au2 S1 C1 -5.9(6) . . . . ?
Au1 Au2 S1 C1 165.0(3) 2_766 . . . ?
Au1 Au2 S1 C1 -101.6(3) . . . . ?
P1 Au2 S1 Au1 95.8(5) . . . . ?
Au1 Au2 S1 Au1 -93.40(4) 2_766 . . . ?
P2 Au3 S2 C49 -41.2(5) . . . . ?
Au4 Au3 S2 C49 160.9(3) . . . . ?
Au4 Au3 S2 C49 -99.7(3) 2_655 . . . ?
P2 Au3 S2 Au4 58.5(4) . . . 2_655 ?
Au4 Au3 S2 Au4 -99.32(5) . . . 2_655 ?
S1 Au2 P1 C13 -132.6(6) . . . . ?
Au1 Au2 P1 C13 56.7(3) 2_766 . . . ?
Au1 Au2 P1 C13 -44.1(3) . . . . ?
S1 Au2 P1 C7 103.1(6) . . . . ?
Au1 Au2 P1 C7 -67.5(3) 2_766 . . . ?
Au1 Au2 P1 C7 -168.4(3) . . . . ?
S1 Au2 P1 C19 -13.0(7) . . . . ?
Au1 Au2 P1 C19 176.3(3) 2_766 . . . ?
Au1 Au2 P1 C19 75.5(3) . . . . ?
S2 Au3 P2 C43 19.5(6) . . . . ?
Au4 Au3 P2 C43 176.7(3) . . . . ?
Au4 Au3 P2 C43 71.9(3) 2_655 . . . ?
S2 Au3 P2 C34 -100.2(5) . . . . ?
Au4 Au3 P2 C34 56.9(3) . . . . ?
Au4 Au3 P2 C34 -47.9(3) 2_655 . . . ?
S2 Au3 P2 C37 140.9(5) . . . . ?
Au4 Au3 P2 C37 -62.0(3) . . . . ?
Au4 Au3 P2 C37 -166.8(3) 2_655 . . . ?
S1 Au1 P4 C86 -90.4(6) . . . . ?
Au2 Au1 P4 C86 110.1(3) 2_766 . . . ?
Au2 Au1 P4 C86 -150.6(3) . . . . ?
S1 Au1 P4 C92 147.9(5) . . . . ?
Au2 Au1 P4 C92 -11.6(3) 2_766 . . . ?
Au2 Au1 P4 C92 87.7(3) . . . . ?
S1 Au1 P4 C83 28.2(6) . . . . ?
Au2 Au1 P4 C83 -131.2(3) 2_766 . . . ?
Au2 Au1 P4 C83 -31.9(3) . . . . ?
Au1 S1 C1 C6 151.4(7) . . . . ?
Au2 S1 C1 C6 -124.4(7) . . . . ?
Au1 S1 C1 C2 -28.8(8) . . . . ?
Au2 S1 C1 C2 55.4(8) . . . . ?
C6 C1 C2 C3 -1.1(14) . . . . ?
S1 C1 C2 C3 179.1(7) . . . . ?
C1 C2 C3 C4 1.3(15) . . . . ?
C2 C3 C4 C5 -0.8(17) . . . . ?
C3 C4 C5 C6 0.0(18) . . . . ?
C4 C5 C6 C1 0.2(17) . . . . ?
C2 C1 C6 C5 0.4(14) . . . . ?
S1 C1 C6 C5 -179.8(8) . . . . ?
C13 P1 C7 C8 137.2(7) . . . . ?
C19 P1 C7 C8 24.9(8) . . . . ?
Au2 P1 C7 C8 -93.5(7) . . . . ?
C13 P1 C7 C12 -49.2(7) . . . . ?
C19 P1 C7 C12 -161.5(6) . . . . ?
Au2 P1 C7 C12 80.2(7) . . . . ?
C12 C7 C8 C9 0.9(12) . . . . ?
P1 C7 C8 C9 174.6(7) . . . . ?
C7 C8 C9 C10 -0.9(13) . . . . ?
C8 C9 C10 C11 0.6(13) . . . . ?
C9 C10 C11 C12 -0.3(13) . . . . ?
C10 C11 C12 C7 0.2(13) . . . . ?
C8 C7 C12 C11 -0.5(12) . . . . ?
P1 C7 C12 C11 -174.4(6) . . . . ?
C7 P1 C13 C14 160.2(7) . . . . ?
C19 P1 C13 C14 -87.6(7) . . . . ?
Au2 P1 C13 C14 33.9(8) . . . . ?
C7 P1 C13 C18 -25.1(8) . . . . ?
C19 P1 C13 C18 87.1(8) . . . . ?
Au2 P1 C13 C18 -151.4(6) . . . . ?
C18 C13 C14 C15 -0.2(14) . . . . ?
P1 C13 C14 C15 174.6(8) . . . . ?
C13 C14 C15 C16 -0.2(17) . . . . ?
C14 C15 C16 C17 0.3(19) . . . . ?
C15 C16 C17 C18 0.2(19) . . . . ?
C14 C13 C18 C17 0.7(14) . . . . ?
P1 C13 C18 C17 -174.1(8) . . . . ?
C16 C17 C18 C13 -0.6(17) . . . . ?
C13 P1 C19 C20 143.9(7) . . . . ?
C7 P1 C19 C20 -102.4(8) . . . . ?
Au2 P1 C19 C20 17.5(8) . . . . ?
C13 P1 C19 C24 -36.5(9) . . . . ?
C7 P1 C19 C24 77.2(8) . . . . ?
Au2 P1 C19 C24 -162.9(7) . . . . ?
C24 C19 C20 C21 -1.6(13) . . . . ?
P1 C19 C20 C21 178.0(7) . . . . ?
C19 C20 C21 C22 0.4(13) . . . . ?
C20 C21 C22 C23 0.9(13) . . . . ?
C20 C21 C22 C25 -178.0(8) . . . . ?
C21 C22 C23 C24 -1.1(14) . . . . ?
C25 C22 C23 C24 177.7(9) . . . . ?
C22 C23 C24 C19 0.0(15) . . . . ?
C20 C19 C24 C23 1.4(14) . . . . ?
P1 C19 C24 C23 -178.2(7) . . . . ?
C23 C22 C25 C30 -33.7(13) . . . . ?
C21 C22 C25 C30 145.2(9) . . . . ?
C23 C22 C25 C26 144.9(9) . . . . ?
C21 C22 C25 C26 -36.3(12) . . . . ?
C30 C25 C26 C27 1.8(13) . . . . ?
C22 C25 C26 C27 -176.9(8) . . . . ?
C25 C26 C27 C28 -1.3(13) . . . . ?
C26 C27 C28 C29 0.0(13) . . . . ?
C26 C27 C28 C31 179.9(8) . . . . ?
C27 C28 C29 C30 0.8(13) . . . . ?
C31 C28 C29 C30 -179.1(8) . . . . ?
C28 C29 C30 C25 -0.3(14) . . . . ?
C26 C25 C30 C29 -1.0(13) . . . . ?
C22 C25 C30 C29 177.7(8) . . . . ?
C27 C28 C31 C36 -158.9(9) . . . . ?
C29 C28 C31 C36 21.0(13) . . . . ?
C27 C28 C31 C32 20.1(13) . . . . ?
C29 C28 C31 C32 -159.9(8) . . . . ?
C36 C31 C32 C33 3.9(13) . . . . ?
C28 C31 C32 C33 -175.2(8) . . . . ?
C31 C32 C33 C34 -1.9(13) . . . . ?
C32 C33 C34 C35 0.0(14) . . . . ?
C32 C33 C34 P2 173.5(7) . . . . ?
C43 P2 C34 C33 153.3(7) . . . . ?
C37 P2 C34 C33 39.4(8) . . . . ?
Au3 P2 C34 C33 -87.1(7) . . . . ?
C43 P2 C34 C35 -33.4(9) . . . . ?
C37 P2 C34 C35 -147.3(8) . . . . ?
Au3 P2 C34 C35 86.3(8) . . . . ?
C33 C34 C35 C36 -0.4(14) . . . . ?
P2 C34 C35 C36 -173.5(7) . . . . ?
C34 C35 C36 C31 2.6(15) . . . . ?
C32 C31 C36 C35 -4.3(14) . . . . ?
C28 C31 C36 C35 174.8(9) . . . . ?
C43 P2 C37 C38 -46.6(8) . . . . ?
C34 P2 C37 C38 68.0(8) . . . . ?
Au3 P2 C37 C38 -168.4(6) . . . . ?
C43 P2 C37 C42 137.4(9) . . . . ?
C34 P2 C37 C42 -108.0(9) . . . . ?
Au3 P2 C37 C42 15.6(10) . . . . ?
C42 C37 C38 C39 -3.0(14) . . . . ?
P2 C37 C38 C39 -179.0(7) . . . . ?
C37 C38 C39 C40 4.3(16) . . . . ?
C38 C39 C40 C41 -1.2(18) . . . . ?
C39 C40 C41 C42 -3(2) . . . . ?
C40 C41 C42 C37 4(2) . . . . ?
C38 C37 C42 C41 -1.3(18) . . . . ?
P2 C37 C42 C41 174.8(11) . . . . ?
C34 P2 C43 C48 -41.7(9) . . . . ?
C37 P2 C43 C48 69.4(8) . . . . ?
Au3 P2 C43 C48 -163.8(7) . . . . ?
C34 P2 C43 C44 142.9(7) . . . . ?
C37 P2 C43 C44 -105.9(7) . . . . ?
Au3 P2 C43 C44 20.9(8) . . . . ?
C48 C43 C44 C45 0.6(14) . . . . ?
P2 C43 C44 C45 176.1(7) . . . . ?
C43 C44 C45 C46 -1.9(14) . . . . ?
C44 C45 C46 C47 1.4(16) . . . . ?
C45 C46 C47 C48 0.4(17) . . . . ?
C44 C43 C48 C47 1.2(14) . . . . ?
P2 C43 C48 C47 -174.1(8) . . . . ?
C46 C47 C48 C43 -1.7(16) . . . . ?
Au3 S2 C49 C50 138.3(7) . . . . ?
Au4 S2 C49 C50 54.5(7) 2_655 . . . ?
Au3 S2 C49 C54 -48.2(8) . . . . ?
Au4 S2 C49 C54 -131.9(7) 2_655 . . . ?
C54 C49 C50 C51 2.6(14) . . . . ?
S2 C49 C50 C51 176.3(7) . . . . ?
C49 C50 C51 C52 -2.4(15) . . . . ?
C50 C51 C52 C53 1.2(16) . . . . ?
C51 C52 C53 C54 -0.3(17) . . . . ?
C52 C53 C54 C49 0.7(16) . . . . ?
C50 C49 C54 C53 -1.8(14) . . . . ?
S2 C49 C54 C53 -175.5(8) . . . . ?
C68 P3 C56 C61 37.5(10) . . . . ?
C62 P3 C56 C61 -74.5(10) . . . . ?
Au4 P3 C56 C61 160.7(9) 2_655 . . . ?
C68 P3 C56 C57 -144.1(8) . . . . ?
C62 P3 C56 C57 103.9(8) . . . . ?
Au4 P3 C56 C57 -20.9(8) 2_655 . . . ?
C61 C56 C57 C58 -0.2(16) . . . . ?
P3 C56 C57 C58 -178.7(9) . . . . ?
C56 C57 C58 C59 -1.1(17) . . . . ?
C57 C58 C59 C60 0.7(18) . . . . ?
C58 C59 C60 C61 1(2) . . . . ?
C57 C56 C61 C60 2.0(19) . . . . ?
P3 C56 C61 C60 -179.5(11) . . . . ?
C59 C60 C61 C56 -2(2) . . . . ?
C56 P3 C62 C63 -108.6(10) . . . . ?
C68 P3 C62 C63 139.4(9) . . . . ?
Au4 P3 C62 C63 13.7(10) 2_655 . . . ?
C56 P3 C62 C67 71.4(9) . . . . ?
C68 P3 C62 C67 -40.6(10) . . . . ?
Au4 P3 C62 C67 -166.3(7) 2_655 . . . ?
C67 C62 C63 C64 1.9(18) . . . . ?
P3 C62 C63 C64 -178.1(10) . . . . ?
C62 C63 C64 C65 1(2) . . . . ?
C63 C64 C65 C66 -3(2) . . . . ?
C64 C65 C66 C67 1.6(18) . . . . ?
C65 C66 C67 C62 1.5(17) . . . . ?
C63 C62 C67 C66 -3.2(16) . . . . ?
P3 C62 C67 C66 176.8(8) . . . . ?
C56 P3 C68 C69 -143.0(8) . . . . ?
C62 P3 C68 C69 -29.7(10) . . . . ?
Au4 P3 C68 C69 96.3(8) 2_655 . . . ?
C56 P3 C68 C73 38.8(10) . . . . ?
C62 P3 C68 C73 152.2(9) . . . . ?
Au4 P3 C68 C73 -81.9(9) 2_655 . . . ?
C73 C68 C69 C70 0.5(16) . . . . ?
P3 C68 C69 C70 -177.7(8) . . . . ?
C68 C69 C70 C71 -2.5(17) . . . . ?
C69 C70 C71 C72 2.7(15) . . . . ?
C69 C70 C71 C74 -179.6(9) . . . . ?
C70 C71 C72 C73 -1.1(18) . . . . ?
C74 C71 C72 C73 -178.7(11) . . . . ?
C71 C72 C73 C68 -1(2) . . . . ?
C69 C68 C73 C72 1.2(18) . . . . ?
P3 C68 C73 C72 179.5(10) . . . . ?
C72 C71 C74 C79 21.0(15) . . . . ?
C70 C71 C74 C79 -156.5(10) . . . . ?
C72 C71 C74 C75 -162.2(10) . . . . ?
C70 C71 C74 C75 20.3(14) . . . . ?
C79 C74 C75 C76 3.1(15) . . . . ?
C71 C74 C75 C76 -173.8(9) . . . . ?
C74 C75 C76 C77 -2.2(15) . . . . ?
C75 C76 C77 C78 -0.7(15) . . . . ?
C75 C76 C77 C80 178.9(9) . . . . ?
C76 C77 C78 C79 2.7(16) . . . . ?
C80 C77 C78 C79 -176.9(10) . . . . ?
C75 C74 C79 C78 -1.0(16) . . . . ?
C71 C74 C79 C78 175.9(10) . . . . ?
C77 C78 C79 C74 -1.9(17) . . . . ?
C76 C77 C80 C85 -43.1(14) . . . . ?
C78 C77 C80 C85 136.4(10) . . . . ?
C76 C77 C80 C81 140.6(10) . . . . ?
C78 C77 C80 C81 -39.8(13) . . . . ?
C85 C80 C81 C82 -2.1(15) . . . . ?
C77 C80 C81 C82 174.2(9) . . . . ?
C80 C81 C82 C83 0.2(15) . . . . ?
C81 C82 C83 C84 1.4(14) . . . . ?
C81 C82 C83 P4 -177.8(7) . . . . ?
C86 P4 C83 C84 -55.4(9) . . . . ?
C92 P4 C83 C84 59.9(9) . . . . ?
Au1 P4 C83 C84 -176.7(7) . . . . ?
C86 P4 C83 C82 123.7(7) . . . . ?
C92 P4 C83 C82 -121.0(7) . . . . ?
Au1 P4 C83 C82 2.4(8) . . . . ?
C82 C83 C84 C85 -1.0(15) . . . . ?
P4 C83 C84 C85 178.1(8) . . . . ?
C81 C80 C85 C84 2.4(15) . . . . ?
C77 C80 C85 C84 -173.8(9) . . . . ?
C83 C84 C85 C80 -0.9(16) . . . . ?
C92 P4 C86 C91 153.1(6) . . . . ?
C83 P4 C86 C91 -92.1(7) . . . . ?
Au1 P4 C86 C91 28.2(7) . . . . ?
C92 P4 C86 C87 -28.0(8) . . . . ?
C83 P4 C86 C87 86.8(7) . . . . ?
Au1 P4 C86 C87 -152.9(6) . . . . ?
C91 C86 C87 C88 0.3(12) . . . . ?
P4 C86 C87 C88 -178.5(6) . . . . ?
C86 C87 C88 C89 -0.2(13) . . . . ?
C87 C88 C89 C90 0.2(13) . . . . ?
C88 C89 C90 C91 -0.3(14) . . . . ?
C89 C90 C91 C86 0.4(13) . . . . ?
C87 C86 C91 C90 -0.4(13) . . . . ?
P4 C86 C91 C90 178.5(7) . . . . ?
C86 P4 C92 C93 132.3(7) . . . . ?
C83 P4 C92 C93 17.4(8) . . . . ?
Au1 P4 C92 C93 -104.0(7) . . . . ?
C86 P4 C92 C97 -55.9(7) . . . . ?
C83 P4 C92 C97 -170.7(7) . . . . ?
Au1 P4 C92 C97 67.9(7) . . . . ?
C97 C92 C93 C94 -0.7(14) . . . . ?
P4 C92 C93 C94 171.0(7) . . . . ?
C92 C93 C94 C95 0.3(15) . . . . ?
C93 C94 C95 C96 0.6(15) . . . . ?
C94 C95 C96 C97 -1.0(15) . . . . ?
C93 C92 C97 C96 0.2(13) . . . . ?
P4 C92 C97 C96 -171.9(7) . . . . ?
C95 C96 C97 C92 0.6(13) . . . . ?
